data_4328803
loop_
_publ_author_name
'Baofei Pan'
'Zhequan Xu'
'Mark W. Bezpalko'
'Bruce M. Foxman'
'Christine M. Thomas'

_publ_section_title
;
 N-Heterocyclic Phosphenium Ligands as Sterically and
 Electronically-Tunable Isolobal Analogues of Nitrosyls
;
_journal_name_full 'Inorganic Chemistry'
_journal_page_first 4170
_journal_page_last 4179
_journal_paper_doi 10.1021/ic202581v
_journal_volume 51
_journal_year 2012
_chemical_absolute_configuration ad
_chemical_formula_moiety 'C40 H37 Cl2 F6 I1 N2 P4 Pt1'
_chemical_formula_sum 'C40 H37 Cl2 F6 I N2 P4 Pt'
_chemical_formula_weight 1176.53
_space_group_IT_number 7
_symmetry_cell_setting monoclinic
_symmetry_space_group_name_Hall 'P -2yac'
_symmetry_space_group_name_H-M 'P 1 n 1'
_atom_sites_solution_hydrogens difmap
_atom_sites_solution_primary direct
_audit_creation_date 11-10-08
_audit_creation_method CRYSTALS_ver_14.30
_cell_angle_alpha 90
_cell_angle_beta 97.486(3)
_cell_angle_gamma 90
_cell_formula_units_Z 2
_cell_length_a 9.0478(5)
_cell_length_b 10.4295(5)
_cell_length_c 21.9895(9)
_cell_measurement_reflns_used 5554
_cell_measurement_temperature 120
_cell_measurement_theta_max 27
_cell_measurement_theta_min 3
_cell_volume 2057.33(17)
_computing_cell_refinement 'Apex2 (Bruker AXS, 2006)'
_computing_data_collection 'Apex2 (Bruker AXS, 2006)'
_computing_data_reduction 'Apex2 (Bruker AXS, 2006)'
_computing_molecular_graphics 'CAMERON (Watkin et al., 1996)'
_computing_publication_material 'CRYSTALS (Betteridge et al., 2003)'
_computing_structure_refinement 'CRYSTALS (Betteridge et al., 2003)'
_computing_structure_solution 'SIR92 (Altomare et al., 1994)'
_diffrn_ambient_temperature 120
_diffrn_measured_fraction_theta_full 0.998
_diffrn_measured_fraction_theta_max 0.992
_diffrn_measurement_device Area
_diffrn_measurement_device_type 'Bruker Kappa Apex2'
_diffrn_measurement_method '\f & \w scans'
_diffrn_radiation_monochromator graphite
_diffrn_radiation_type 'Mo K\a'
_diffrn_radiation_wavelength 0.71073
_diffrn_reflns_av_R_equivalents 0.045
_diffrn_reflns_limit_h_max 10
_diffrn_reflns_limit_h_min -11
_diffrn_reflns_limit_k_max 12
_diffrn_reflns_limit_k_min -13
_diffrn_reflns_limit_l_max 27
_diffrn_reflns_limit_l_min -27
_diffrn_reflns_number 16727
_diffrn_reflns_theta_full 26.474
_diffrn_reflns_theta_max 27.014
_diffrn_reflns_theta_min 1.868
_diffrn_standards_number 0
_exptl_absorpt_coefficient_mu 4.507
_exptl_absorpt_correction_T_max 0.70
_exptl_absorpt_correction_T_min 0.58
_exptl_absorpt_correction_type numerical
_exptl_absorpt_process_details
; 
 Analytical Absorption (De Meulenaer & Tompa, 1965) 
;
_exptl_crystal_colour yellow
_exptl_crystal_density_diffrn 1.899
_exptl_crystal_description prism
_exptl_crystal_F_000 1140
_exptl_crystal_size_max 0.220
_exptl_crystal_size_mid 0.120
_exptl_crystal_size_min 0.080
_refine_diff_density_max 2.98
_refine_diff_density_min -4.49
_refine_ls_abs_structure_details 'Flack (1983), 3370 Friedel-pairs'
_refine_ls_abs_structure_Flack 0.188(9)
_refine_ls_extinction_method none
_refine_ls_goodness_of_fit_ref 1.0103
_refine_ls_hydrogen_treatment constr
_refine_ls_matrix_type full
_refine_ls_number_parameters 511
_refine_ls_number_reflns 7850
_refine_ls_number_restraints 37
_refine_ls_R_factor_all 0.0587
_refine_ls_R_factor_gt 0.0510
_refine_ls_shift/su_max 0.0122665
_refine_ls_shift/su_mean 0.0013328
_refine_ls_structure_factor_coef Fsqd
_refine_ls_weighting_details
;
 Method= Modified Sheldrick 
 w=1/[\s^2^(F^2^) + ( 0.04P)^2^ +15.62P] 
 ,where P=(max(Fo^2^,0) + 2Fc^2^)/3 
;
_refine_ls_weighting_scheme calc
_refine_ls_wR_factor_all 0.1163
_refine_ls_wR_factor_gt 0.1140
_refine_ls_wR_factor_ref 0.1163
_reflns_limit_h_max 10
_reflns_limit_h_min -11
_reflns_limit_k_max 13
_reflns_limit_k_min 0
_reflns_limit_l_max 27
_reflns_limit_l_min -27
_reflns_number_gt 6968
_reflns_number_total 7850
_reflns_threshold_expression I>2.0\s(I)
_oxford_diffrn_Wilson_B_factor 1.76
_oxford_diffrn_Wilson_scale 267.43
_oxford_refine_ls_r_factor_ref 0.0587
_oxford_refine_ls_scale 0.066378(12)
_oxford_reflns_number_all 7850
_oxford_reflns_threshold_expression_ref I>0.0\s(I)
_oxford_structure_analysis_title 'BFPAN_125_0m in Pn'
_cod_data_source_file ic202581v_si_002_11.cif
_cod_data_source_block 17
_cod_original_sg_symbol_H-M 'P 1 n 1 '
_cod_original_formula_sum 'C40 H37 Cl2 F6 I1 N2 P4 Pt1'
_cod_database_code 4328803

loop_
_symmetry_equiv_pos_as_xyz
x,y,z
x+1/2,-y,z+1/2

loop_
_atom_site_label
_atom_site_type_symbol
_atom_site_fract_x
_atom_site_fract_y
_atom_site_fract_z
_atom_site_U_iso_or_equiv
_atom_site_occupancy
_atom_site_adp_type
_atom_site_refinement_flags_posn
_atom_site_refinement_flags_adp
_atom_site_refinement_flags_occupancy
_atom_site_disorder_assembly
_atom_site_disorder_group
Pt1 Pt 0.6954(2) 0.45956(3) 0.19527(9) 0.0229 1.0000 Uani . U . . .
I1 I 0.6938(3) 0.21089(7) 0.20044(10) 0.0473 1.0000 Uani . . . . .
Cl1 Cl 0.9539(6) 0.9551(4) 0.3113(2) 0.0707 1.0000 Uani D . . . .
Cl2 Cl 1.2434(8) 1.0929(12) 0.3157(3) 0.1387 1.0000 Uani D . . . .
P1 P 0.5939(5) 0.4613(3) 0.09270(18) 0.0179 1.0000 Uani . . . . .
P2 P 0.7387(4) 0.6692(3) 0.18961(18) 0.0111 0.797(13) Uani . U P 1 3
P3 P 0.7869(5) 0.4816(4) 0.29789(18) 0.0214 1.0000 Uani . . . . .
P4 P 0.1711(4) 1.0084(3) 0.09634(19) 0.0377 1.0000 Uani . U . . .
P20 P 0.6157(17) 0.6472(12) 0.1919(6) 0.012(4) 0.203(13) Uiso D . P 1 4
F1 F 0.1682(17) 1.1203(11) 0.0506(5) 0.0935 1.0000 Uani . . . . .
F2 F 0.2815(17) 1.0805(11) 0.1437(5) 0.1134 1.0000 Uani . . . . .
F3 F 0.3092(10) 0.9470(12) 0.0688(5) 0.0796 1.0000 Uani . U . . .
F4 F 0.0639(9) 0.9350(9) 0.0450(5) 0.0676 1.0000 Uani . . . . .
F5 F 0.0306(13) 1.0631(14) 0.1235(5) 0.1133 1.0000 Uani . . . . .
F6 F 0.1845(11) 0.8936(9) 0.1410(5) 0.0818 1.0000 Uani . . . . .
N1 N 0.6447(12) 0.7430(8) 0.1302(4) 0.0269 1.0000 Uani . . . . .
N2 N 0.6640(11) 0.7610(9) 0.2424(4) 0.0281 1.0000 Uani D . . . .
C1 C 0.6156(17) 0.3200(12) 0.0471(6) 0.0197 1.0000 Uani . . . . .
C2 C 0.7551(16) 0.2601(12) 0.0459(6) 0.0220 1.0000 Uani . . . . .
C3 C 0.7714(19) 0.1557(12) 0.0086(7) 0.0311 1.0000 Uani . . . . .
C4 C 0.6467(19) 0.1157(16) -0.0275(6) 0.0333 1.0000 Uani . . . . .
C5 C 0.519(2) 0.1677(15) -0.0276(8) 0.0418 1.0000 Uani . . . . .
C6 C 0.4917(16) 0.2687(14) 0.0098(6) 0.0242 1.0000 Uani . . . . .
C7 C 0.3931(14) 0.4871(11) 0.0882(5) 0.0136 1.0000 Uani . . . . .
C8 C 0.3125(15) 0.3986(14) 0.1151(6) 0.0310 1.0000 Uani . . . . .
C9 C 0.1538(15) 0.4131(16) 0.1106(6) 0.0319 1.0000 Uani . . . . .
C10 C 0.0878(16) 0.5101(14) 0.0789(7) 0.0335 1.0000 Uani . U . . .
C11 C 0.1706(16) 0.6062(15) 0.0511(7) 0.0334 1.0000 Uani . U . . .
C12 C 0.3251(16) 0.5909(17) 0.0561(7) 0.0355 1.0000 Uani . U . . .
C13 C 0.6885(17) 0.7128(13) 0.0735(6) 0.0278 1.0000 Uani . . . . .
C14 C 0.6650(15) 0.5917(14) 0.0499(6) 0.0181 1.0000 Uani . . . . .
C15 C 0.7066(18) 0.5637(14) -0.0087(6) 0.0279 1.0000 Uani . . . . .
C16 C 0.7689(18) 0.6566(12) -0.0422(7) 0.0266 1.0000 Uani . . . . .
C17 C 0.7913(19) 0.7758(15) -0.0190(7) 0.0364 1.0000 Uani . . . . .
C18 C 0.7452(17) 0.8052(15) 0.0378(7) 0.0381 1.0000 Uani . . . . .
C19 C 0.6222(19) 0.8775(13) 0.1478(6) 0.0516 1.0000 Uani . . . . .
C20 C 0.5794(17) 0.8656(11) 0.2137(6) 0.0428 1.0000 Uani . . . . .
C21 C 0.6528(16) 0.7309(13) 0.3051(6) 0.0301 1.0000 Uani . . . . .
C22 C 0.5854(15) 0.8204(12) 0.3384(6) 0.0293 1.0000 Uani . . . . .
C23 C 0.5713(18) 0.8049(13) 0.4009(7) 0.0318 1.0000 Uani . . . . .
C24 C 0.6177(16) 0.6941(15) 0.4290(7) 0.0294 1.0000 Uani . . . . .
C25 C 0.6812(16) 0.5984(17) 0.3972(6) 0.0323 1.0000 Uani . . . . .
C26 C 0.6969(17) 0.6129(16) 0.3339(6) 0.0270 1.0000 Uani . . . . .
C27 C 0.9819(17) 0.5168(15) 0.3066(6) 0.0287 1.0000 Uani . . . . .
C28 C 1.0495(14) 0.6050(15) 0.3471(6) 0.0254 1.0000 Uani . . . . .
C29 C 1.1991(18) 0.6308(15) 0.3527(7) 0.0390 1.0000 Uani . . . . .
C30 C 1.2867(18) 0.5619(13) 0.3176(6) 0.0327 1.0000 Uani . . . . .
C31 C 1.230(2) 0.4678(17) 0.2780(8) 0.0515 1.0000 Uani . . . . .
C32 C 1.0764(17) 0.4451(14) 0.2705(6) 0.0357 1.0000 Uani . . . . .
C33 C 0.769(2) 0.3439(13) 0.3482(7) 0.0270 1.0000 Uani . . . . .
C34 C 0.8863(18) 0.2940(14) 0.3848(6) 0.0290 1.0000 Uani . . . . .
C35 C 0.8765(18) 0.1863(16) 0.4229(7) 0.0341 1.0000 Uani . . . . .
C36 C 0.727(2) 0.1346(14) 0.4255(7) 0.0329 1.0000 Uani . U . . .
C37 C 0.6116(18) 0.1889(14) 0.3880(7) 0.0324 1.0000 Uani . U . . .
C38 C 0.6266(18) 0.2951(14) 0.3488(6) 0.0296 1.0000 Uani . . . . .
C39 C 0.9310(13) 0.7190(12) 0.1916(5) 0.0351 1.0000 Uani . . . . .
C40 C 1.075(2) 1.054(2) 0.2745(10) 0.072(9) 0.77(4) Uiso D . P 1 1
C41 C 1.143(3) 0.947(3) 0.300(4) 0.07(3) 0.23(4) Uiso D . P 1 2
H21 H 0.8375 0.2918 0.0709 0.0260 1.0000 Uiso R . . . .
H31 H 0.8620 0.1146 0.0086 0.0379 1.0000 Uiso R . . . .
H41 H 0.6544 0.0465 -0.0537 0.0398 1.0000 Uiso R . . . .
H51 H 0.4395 0.1352 -0.0542 0.0500 1.0000 Uiso R . . . .
H61 H 0.3967 0.3027 0.0102 0.0290 1.0000 Uiso R . . . .
H81 H 0.3593 0.3296 0.1363 0.0372 1.0000 Uiso R . . . .
H91 H 0.0982 0.3539 0.1293 0.0380 1.0000 Uiso R . . . .
H101 H -0.0151 0.5159 0.0745 0.0400 1.0000 Uiso R . . . .
H111 H 0.1239 0.6766 0.0311 0.0400 1.0000 Uiso R . . . .
H121 H 0.3830 0.6503 0.0381 0.0431 1.0000 Uiso R . . . .
H151 H 0.6919 0.4818 -0.0245 0.0329 1.0000 Uiso R . . . .
H161 H 0.7956 0.6369 -0.0804 0.0320 1.0000 Uiso R . . . .
H171 H 0.8378 0.8387 -0.0403 0.0432 1.0000 Uiso R . . . .
H181 H 0.7537 0.8897 0.0519 0.0451 1.0000 Uiso R . . . .
H191 H 0.7148 0.9263 0.1487 0.0620 1.0000 Uiso R . . . .
H192 H 0.5432 0.9165 0.1204 0.0619 1.0000 Uiso R . . . .
H201 H 0.4739 0.8488 0.2126 0.0511 1.0000 Uiso R . . . .
H202 H 0.6060 0.9438 0.2363 0.0509 1.0000 Uiso R . . . .
H221 H 0.5475 0.8942 0.3189 0.0349 1.0000 Uiso R . . . .
H231 H 0.5309 0.8700 0.4225 0.0377 1.0000 Uiso R . . . .
H241 H 0.6081 0.6824 0.4700 0.0351 1.0000 Uiso R . . . .
H251 H 0.7141 0.5233 0.4176 0.0391 1.0000 Uiso R . . . .
H281 H 0.9915 0.6498 0.3719 0.0299 1.0000 Uiso R . . . .
H291 H 1.2419 0.6931 0.3800 0.0470 1.0000 Uiso R . . . .
H301 H 1.3881 0.5798 0.3213 0.0389 1.0000 Uiso R . . . .
H311 H 1.2930 0.4209 0.2562 0.0630 1.0000 Uiso R . . . .
H321 H 1.0339 0.3846 0.2422 0.0430 1.0000 Uiso R . . . .
H341 H 0.9785 0.3321 0.3848 0.0349 1.0000 Uiso R . . . .
H351 H 0.9610 0.1498 0.4452 0.0410 1.0000 Uiso R . . . .
H361 H 0.7117 0.0669 0.4517 0.0391 1.0000 Uiso R . . . .
H371 H 0.5174 0.1539 0.3875 0.0380 1.0000 Uiso R . . . .
H381 H 0.5448 0.3310 0.3249 0.0359 1.0000 Uiso R . . . .
H391 H 0.9883 0.6974 0.2303 0.0530 1.0000 Uiso R . . . .
H392 H 0.9339 0.8111 0.1861 0.0528 1.0000 Uiso R . . . .
H393 H 0.9772 0.6797 0.1589 0.0529 1.0000 Uiso R . . . .
H401 H 1.0239 1.1333 0.2640 0.0859 0.77(4) Uiso R . P 1 1
H402 H 1.0965 1.0101 0.2379 0.0859 0.77(4) Uiso R . P 1 1
H411 H 1.1905 0.8824 0.3277 0.0850 0.23(4) Uiso R . P 1 2
H412 H 1.1492 0.9230 0.2583 0.0850 0.23(4) Uiso R . P 1 2

loop_
_atom_site_aniso_label
_atom_site_aniso_U_11
_atom_site_aniso_U_22
_atom_site_aniso_U_33
_atom_site_aniso_U_23
_atom_site_aniso_U_13
_atom_site_aniso_U_12
Pt1 0.03544(19) 0.01337(16) 0.01812(16) -0.0002(3) -0.00369(12) 0.0053(3)
I1 0.0919(6) 0.0195(3) 0.0282(4) 0.0008(5) -0.0011(4) -0.0017(7)
Cl1 0.100(4) 0.061(3) 0.052(2) -0.005(2) 0.013(2) -0.011(3)
Cl2 0.093(5) 0.246(11) 0.071(4) -0.008(6) -0.016(4) -0.026(6)
P1 0.024(2) 0.0129(16) 0.0165(15) -0.0008(11) 0.0027(13) 0.0063(13)
P2 0.0142(18) 0.0056(15) 0.0145(16) 0.0003(11) 0.0054(12) -0.0021(12)
P3 0.022(2) 0.0259(18) 0.0150(15) -0.0018(13) -0.0030(14) 0.0028(14)
P4 0.038(2) 0.0336(18) 0.0408(19) 0.0061(14) 0.0035(15) 0.0011(14)
F1 0.176(13) 0.058(6) 0.044(6) 0.014(5) 0.001(7) -0.028(7)
F2 0.174(13) 0.073(8) 0.072(8) 0.012(6) -0.063(8) -0.044(8)
F3 0.033(4) 0.131(7) 0.076(6) -0.013(5) 0.013(4) 0.015(5)
F4 0.041(5) 0.064(6) 0.095(7) -0.034(5) 0.000(5) -0.003(4)
F5 0.103(9) 0.186(14) 0.053(6) -0.001(7) 0.021(6) 0.100(9)
F6 0.081(7) 0.043(5) 0.125(9) 0.046(6) 0.026(6) 0.015(5)
N1 0.046(6) 0.012(4) 0.025(5) -0.002(4) 0.012(4) -0.006(4)
N2 0.034(6) 0.024(5) 0.030(5) -0.001(4) 0.019(4) -0.003(5)
C1 0.026(8) 0.011(6) 0.019(6) 0.003(4) -0.011(5) -0.004(5)
C2 0.019(6) 0.014(6) 0.032(6) 0.002(5) 0.000(5) -0.001(5)
C3 0.043(9) 0.018(7) 0.035(7) 0.004(5) 0.014(7) 0.008(6)
C4 0.043(9) 0.040(9) 0.018(6) -0.003(6) 0.011(6) -0.008(7)
C5 0.066(13) 0.036(9) 0.025(8) -0.010(6) 0.010(8) -0.001(8)
C6 0.019(7) 0.019(7) 0.033(6) 0.003(5) -0.003(5) -0.008(5)
C7 0.016(6) 0.008(5) 0.018(5) -0.003(4) 0.005(4) 0.000(4)
C8 0.028(7) 0.034(9) 0.032(7) -0.015(6) 0.007(5) 0.007(6)
C9 0.018(7) 0.051(9) 0.027(7) -0.002(6) 0.007(5) 0.010(6)
C10 0.018(6) 0.035(6) 0.047(7) -0.004(6) 0.006(5) 0.007(5)
C11 0.017(5) 0.029(6) 0.052(6) 0.008(5) -0.002(5) 0.010(5)
C12 0.029(7) 0.025(6) 0.051(7) 0.010(6) 0.004(6) 0.006(5)
C13 0.047(9) 0.016(6) 0.025(6) 0.004(5) 0.022(6) 0.010(6)
C14 0.009(6) 0.016(6) 0.027(6) 0.004(4) -0.006(5) 0.002(5)
C15 0.042(8) 0.019(7) 0.022(6) 0.007(5) 0.002(5) 0.003(5)
C16 0.041(8) 0.020(7) 0.020(6) 0.001(5) 0.005(5) -0.002(6)
C17 0.050(9) 0.025(8) 0.038(7) 0.005(6) 0.019(7) -0.019(7)
C18 0.047(10) 0.028(7) 0.041(8) -0.015(6) 0.011(7) -0.017(7)
C19 0.101(12) 0.027(6) 0.035(7) 0.010(6) 0.039(8) 0.019(7)
C20 0.072(10) 0.017(6) 0.049(7) 0.002(5) 0.043(7) 0.004(6)
C21 0.039(8) 0.016(6) 0.039(7) -0.011(5) 0.020(6) -0.010(6)
C22 0.040(8) 0.019(6) 0.034(7) 0.010(5) 0.025(6) 0.016(6)
C23 0.041(9) 0.014(6) 0.045(8) -0.003(5) 0.023(7) -0.006(6)
C24 0.025(7) 0.035(9) 0.027(7) -0.009(6) -0.002(5) -0.008(6)
C25 0.028(7) 0.035(9) 0.030(7) -0.004(6) -0.012(6) 0.002(6)
C26 0.020(7) 0.036(9) 0.025(7) -0.018(6) 0.003(5) -0.001(6)
C27 0.034(8) 0.035(8) 0.020(6) 0.000(5) 0.014(5) 0.013(6)
C28 0.020(6) 0.033(8) 0.024(6) -0.002(5) 0.006(5) -0.003(5)
C29 0.043(9) 0.041(9) 0.034(7) 0.002(6) 0.011(6) -0.010(7)
C30 0.036(8) 0.036(8) 0.027(6) -0.004(6) 0.010(5) -0.014(7)
C31 0.040(9) 0.079(14) 0.040(8) -0.012(8) 0.021(7) 0.019(9)
C32 0.043(8) 0.046(10) 0.017(6) -0.009(6) -0.001(5) -0.004(7)
C33 0.043(10) 0.024(7) 0.016(7) -0.001(5) 0.012(6) -0.014(6)
C34 0.035(9) 0.023(7) 0.028(6) -0.001(5) 0.002(6) -0.007(6)
C35 0.031(8) 0.035(8) 0.031(8) 0.002(6) -0.018(6) -0.015(6)
C36 0.049(8) 0.021(6) 0.033(7) 0.008(5) 0.023(6) -0.010(5)
C37 0.038(8) 0.029(7) 0.034(7) -0.002(5) 0.019(6) -0.009(5)
C38 0.032(8) 0.030(8) 0.027(6) 0.015(6) 0.003(5) -0.001(6)
C39 0.043(7) 0.033(7) 0.034(6) -0.003(5) 0.021(5) -0.008(6)

loop_
_atom_type_symbol
_atom_type_scat_dispersion_real
_atom_type_scat_dispersion_imag
_atom_type_scat_Cromer_Mann_a1
_atom_type_scat_Cromer_Mann_b1
_atom_type_scat_Cromer_Mann_a2
_atom_type_scat_Cromer_Mann_b2
_atom_type_scat_Cromer_Mann_a3
_atom_type_scat_Cromer_Mann_b3
_atom_type_scat_Cromer_Mann_a4
_atom_type_scat_Cromer_Mann_b4
_atom_type_scat_Cromer_Mann_c
_atom_type_scat_source
C 0.0033 0.0016 2.3100 20.8439 1.0200 10.2075 1.5886 0.5687 0.8650 51.6512 0.2156 'International Tables Vol C 4.2.6.8 and 6.1.1.4'
H 0.0000 0.0000 0.4930 10.5109 0.3229 26.1257 0.1402 3.1424 0.0408 57.7998 0.0030 'International Tables Vol C 4.2.6.8 and 6.1.1.4'
N 0.0061 0.0033 12.2126 0.0057 3.1322 9.8933 2.0125 28.9975 1.1663 0.5826 -11.5290 'International Tables Vol C 4.2.6.8 and 6.1.1.4'
F 0.0171 0.0103 3.5392 10.2825 2.6412 4.2944 1.5170 0.2615 1.0243 26.1476 0.2776 'International Tables Vol C 4.2.6.8 and 6.1.1.4'
P 0.1023 0.0942 6.4345 1.9067 4.1791 27.1570 1.7800 0.5260 1.4908 68.1645 1.1149 'International Tables Vol C 4.2.6.8 and 6.1.1.4'
I -0.4742 1.8119 20.1472 4.3470 18.9949 0.3814 7.5138 27.7660 2.2735 66.8776 4.0712 'International Tables Vol C 4.2.6.8 and 6.1.1.4'
Pt -1.7033 8.3905 27.0059 1.5129 17.7639 8.8117 15.7131 0.4246 5.7837 38.6103 11.6883 'International Tables Vol C 4.2.6.8 and 6.1.1.4'
Cl 0.1484 0.1585 11.4604 0.0104 7.1964 1.1662 6.2556 18.5194 1.6455 47.7784 -9.5574 'International Tables Vol C 4.2.6.8 and 6.1.1.4'

loop_
_geom_angle_atom_site_label_1
_geom_angle_atom_site_label_2
_geom_angle_atom_site_label_3
_geom_angle
_geom_angle_publ_flag
I1 Pt1 P1 92.68(9) yes
I1 Pt1 P2 170.07(10) yes
P1 Pt1 P2 89.32(13) yes
I1 Pt1 P3 93.44(11) yes
P1 Pt1 P3 173.45(11) yes
P2 Pt1 P3 85.05(14) yes
I1 Pt1 P1 92.68(9) yes
I1 Pt1 P3 93.44(11) yes
P1 Pt1 P3 173.45(11) yes
I1 Pt1 P20 159.4(4) yes
P1 Pt1 P20 82.3(3) yes
P3 Pt1 P20 91.1(3) yes
Pt1 P1 C1 118.3(5) yes
Pt1 P1 C7 108.6(4) yes
C1 P1 C7 105.6(6) yes
Pt1 P1 C14 112.8(5) yes
C1 P1 C14 104.5(7) yes
C7 P1 C14 106.2(6) yes
Pt1 P2 N1 115.1(4) yes
Pt1 P2 N2 115.0(3) yes
N1 P2 N2 93.9(5) yes
Pt1 P2 C39 117.1(4) yes
N1 P2 C39 106.2(6) yes
N2 P2 C39 106.7(5) yes
Pt1 P3 C26 112.0(5) yes
Pt1 P3 C27 110.3(4) yes
C26 P3 C27 106.8(7) yes
Pt1 P3 C33 117.6(5) yes
C26 P3 C33 104.4(7) yes
C27 P3 C33 104.9(8) yes
F1 P4 F2 91.5(7) yes
F1 P4 F3 90.2(7) yes
F2 P4 F3 88.9(8) yes
F1 P4 F4 86.8(6) yes
F2 P4 F4 176.9(8) yes
F3 P4 F4 88.5(5) yes
F1 P4 F5 91.5(8) yes
F2 P4 F5 92.9(9) yes
F3 P4 F5 177.4(8) yes
F4 P4 F5 89.7(6) yes
F1 P4 F6 176.1(8) yes
F2 P4 F6 87.6(7) yes
F3 P4 F6 85.9(6) yes
F4 P4 F6 93.9(6) yes
F5 P4 F6 92.3(6) yes
Pt1 P20 N1 118.9(8) yes
Pt1 P20 N2 126.4(9) yes
N1 P20 N2 93.4(8) yes
P2 N1 C13 115.2(9) yes
P2 N1 C19 108.0(8) yes
C13 N1 C19 121.0(9) yes
P20 N1 C13 131.4(9) yes
P20 N1 C19 107.6(8) yes
C13 N1 C19 121.0(9) yes
P2 N2 C20 111.4(7) yes
P2 N2 C21 128.0(9) yes
C20 N2 C21 119.3(9) yes
P20 N2 C20 100.0(10) yes
P20 N2 C21 116.5(9) yes
C20 N2 C21 119.3(9) yes
P1 C1 C2 122.2(11) yes
P1 C1 C6 119.8(12) yes
C2 C1 C6 117.9(13) yes
C1 C2 C3 121.6(13) yes
C1 C2 H21 118.9 no
C3 C2 H21 119.5 no
C2 C3 C4 116.4(14) yes
C2 C3 H31 121.8 no
C4 C3 H31 121.8 no
C3 C4 C5 123.6(16) yes
C3 C4 H41 118.4 no
C5 C4 H41 117.9 no
C4 C5 C6 123.7(18) yes
C4 C5 H51 118.1 no
C6 C5 H51 118.3 no
C1 C6 C5 116.7(15) yes
C1 C6 H61 121.2 no
C5 C6 H61 122.1 no
P1 C7 C8 117.6(10) yes
P1 C7 C12 120.9(10) yes
C8 C7 C12 121.5(13) yes
C7 C8 C9 119.2(14) yes
C7 C8 H81 120.6 no
C9 C8 H81 120.1 no
C8 C9 C10 119.6(15) yes
C8 C9 H91 119.8 no
C10 C9 H91 120.6 no
C9 C10 C11 122.2(14) yes
C9 C10 H101 118.9 no
C11 C10 H101 118.9 no
C10 C11 C12 117.3(13) yes
C10 C11 H111 121.5 no
C12 C11 H111 121.1 no
C11 C12 C7 120.1(14) yes
C11 C12 H121 120.2 no
C7 C12 H121 119.8 no
N1 C13 C14 119.9(12) yes
N1 C13 C18 121.4(12) yes
C14 C13 C18 118.6(12) yes
P1 C14 C13 122.7(10) yes
P1 C14 C15 118.0(11) yes
C13 C14 C15 119.1(12) yes
C14 C15 C16 121.0(14) yes
C14 C15 H151 119.3 no
C16 C15 H151 119.7 no
C15 C16 C17 119.7(14) yes
C15 C16 H161 120.1 no
C17 C16 H161 120.2 no
C16 C17 C18 119.5(13) yes
C16 C17 H171 120.7 no
C18 C17 H171 119.8 no
C17 C18 C13 121.9(13) yes
C17 C18 H181 118.8 no
C13 C18 H181 119.3 no
N1 C19 C20 103.2(9) yes
N1 C19 H191 110.6 no
C20 C19 H191 109.9 no
N1 C19 H192 110.6 no
C20 C19 H192 111.4 no
H191 C19 H192 110.8 no
C19 C20 N2 106.7(9) yes
C19 C20 H201 110.8 no
N2 C20 H201 110.1 no
C19 C20 H202 109.6 no
N2 C20 H202 109.5 no
H201 C20 H202 110.1 no
N2 C21 C22 117.1(12) yes
N2 C21 C26 124.7(11) yes
C22 C21 C26 118.1(12) yes
C21 C22 C23 123.0(12) yes
C21 C22 H221 118.7 no
C23 C22 H221 118.3 no
C22 C23 C24 118.9(13) yes
C22 C23 H231 120.5 no
C24 C23 H231 120.7 no
C23 C24 C25 120.7(15) yes
C23 C24 H241 119.7 no
C25 C24 H241 119.6 no
C24 C25 C26 121.1(15) yes
C24 C25 H251 119.4 no
C26 C25 H251 119.5 no
P3 C26 C25 116.8(12) yes
P3 C26 C21 125.0(10) yes
C25 C26 C21 118.0(13) yes
P3 C27 C28 124.0(10) yes
P3 C27 C32 118.7(11) yes
C28 C27 C32 117.3(14) yes
C27 C28 C29 122.9(13) yes
C27 C28 H281 118.7 no
C29 C28 H281 118.4 no
C28 C29 C30 118.8(14) yes
C28 C29 H291 121.0 no
C30 C29 H291 120.2 no
C29 C30 C31 122.4(15) yes
C29 C30 H301 118.7 no
C31 C30 H301 118.9 no
C30 C31 C32 118.8(14) yes
C30 C31 H311 120.2 no
C32 C31 H311 121.0 no
C27 C32 C31 119.8(13) yes
C27 C32 H321 119.6 no
C31 C32 H321 120.7 no
P3 C33 C34 122.7(13) yes
P3 C33 C38 116.4(13) yes
C34 C33 C38 120.8(13) yes
C33 C34 C35 123.8(15) yes
C33 C34 H341 118.2 no
C35 C34 H341 117.9 no
C34 C35 C36 116.5(14) yes
C34 C35 H351 121.7 no
C36 C35 H351 121.8 no
C35 C36 C37 117.4(14) yes
C35 C36 H361 120.9 no
C37 C36 H361 121.7 no
C36 C37 C38 124.4(15) yes
C36 C37 H371 118.3 no
C38 C37 H371 117.4 no
C37 C38 C33 116.9(14) yes
C37 C38 H381 121.7 no
C33 C38 H381 121.4 no
P2 C39 H391 111.0 no
P2 C39 H392 108.8 no
H391 C39 H392 108.7 no
P2 C39 H393 111.6 no
H391 C39 H393 108.8 no
H392 C39 H393 107.8 no
Cl1 C40 Cl2 117.3(12) yes
Cl1 C40 H401 107.4 no
Cl2 C40 H401 106.6 no
Cl1 C40 H402 108.1 no
Cl2 C40 H402 107.1 no
H401 C40 H402 110.2 no
Cl2 C41 Cl1 114.6(13) yes
Cl2 C41 H411 107.9 no
Cl1 C41 H411 107.7 no
Cl2 C41 H412 108.5 no
Cl1 C41 H412 108.5 no
H411 C41 H412 109.6 no

loop_
_geom_bond_atom_site_label_1
_geom_bond_atom_site_label_2
_geom_bond_distance
_geom_bond_publ_flag
Pt1 I1 2.5961(8) yes
Pt1 P1 2.322(4) yes
Pt1 P2 2.228(3) yes
Pt1 P3 2.311(4) yes
Pt1 I1 2.5961(8) yes
Pt1 P1 2.322(4) yes
Pt1 P3 2.311(4) yes
Pt1 P20 2.084(13) yes
Cl1 C40 1.774(16) yes
Cl1 C41 1.76(2) yes
Cl2 C40 1.714(16) yes
Cl2 C41 1.776(15) yes
P1 C1 1.808(14) yes
P1 C7 1.826(13) yes
P1 C14 1.818(15) yes
P2 N1 1.653(11) yes
P2 N2 1.710(9) yes
P2 C39 1.810(12) yes
P3 C26 1.825(15) yes
P3 C27 1.788(17) yes
P3 C33 1.833(14) yes
P4 F1 1.539(10) yes
P4 F2 1.542(11) yes
P4 F3 1.592(10) yes
P4 F4 1.586(9) yes
P4 F5 1.580(10) yes
P4 F6 1.544(9) yes
P20 N1 1.732(17) yes
P20 N2 1.644(9) yes
N1 C13 1.393(14) yes
N1 C19 1.477(15) yes
N2 C20 1.430(17) yes
N2 C21 1.432(16) yes
C1 C2 1.41(2) yes
C1 C6 1.406(19) yes
C2 C3 1.38(2) yes
C2 H21 0.928 no
C3 C4 1.36(2) yes
C3 H31 0.925 no
C4 C5 1.28(2) yes
C4 H41 0.932 no
C5 C6 1.38(2) yes
C5 H51 0.927 no
C6 H61 0.931 no
C7 C8 1.358(19) yes
C7 C12 1.39(2) yes
C8 C9 1.434(18) yes
C8 H81 0.929 no
C9 C10 1.33(2) yes
C9 H91 0.925 no
C10 C11 1.44(2) yes
C10 H101 0.926 no
C11 C12 1.40(2) yes
C11 H111 0.929 no
C12 H121 0.933 no
C13 C14 1.37(2) yes
C13 C18 1.38(2) yes
C14 C15 1.419(19) yes
C15 C16 1.381(19) yes
C15 H151 0.925 no
C16 C17 1.350(19) yes
C16 H161 0.926 no
C17 C18 1.40(2) yes
C17 H171 0.937 no
C18 H181 0.933 no
C19 C20 1.553(15) yes
C19 H191 0.979 no
C19 H192 0.964 no
C20 H201 0.967 no
C20 H202 0.968 no
C21 C22 1.377(17) yes
C21 C26 1.42(2) yes
C22 C23 1.405(18) yes
C22 H221 0.925 no
C23 C24 1.35(2) yes
C23 H231 0.930 no
C24 C25 1.38(2) yes
C24 H241 0.926 no
C25 C26 1.43(2) yes
C25 H251 0.932 no
C27 C28 1.37(2) yes
C27 C32 1.448(19) yes
C28 C29 1.37(2) yes
C28 H281 0.930 no
C29 C30 1.377(19) yes
C29 H291 0.934 no
C30 C31 1.37(2) yes
C30 H301 0.929 no
C31 C32 1.40(2) yes
C31 H311 0.930 no
C32 H321 0.934 no
C33 C34 1.35(2) yes
C33 C38 1.39(2) yes
C34 C35 1.41(2) yes
C34 H341 0.924 no
C35 C36 1.47(2) yes
C35 H351 0.934 no
C36 C37 1.37(2) yes
C36 H361 0.932 no
C37 C38 1.42(2) yes
C37 H371 0.925 no
C38 H381 0.928 no
C39 H391 0.964 no
C39 H392 0.969 no
C39 H393 0.968 no
C40 H401 0.966 no
C40 H402 0.965 no
C41 H411 0.969 no
C41 H412 0.968 no

loop_
_oxford_twin_element_scale_factors
0.813(9)
0.187(9)
